data_4502249
loop_
_publ_author_name
'Tian, Ai-xiang'
'Ying, Jun'
'Peng, Jun'
'Sha, Jing-quan'
'Su, Zhong-min'
'Pang, Hai-jun'
'Zhang, Peng-peng'
'Chen, Yuan'
'Zhu, Min'
'Shen, Yan'

_publ_section_title
;
 Using Flexible and Rigid Organic Ligands to Tune Topology Structures
 Based on Keggin Polyoxometalates
;
_journal_issue 3
_journal_name_full 'Crystal Growth &amp; Design'
_journal_page_first 1104
_journal_paper_doi 10.1021/cg900806k
_journal_volume 10
_journal_year 2010
_chemical_formula_sum 'C28 H28 Cu6 N18 O40 Si W12'
_chemical_formula_weight 3872
_chemical_name_systematic
; 
 ? 
;
_space_group_IT_number 14
_symmetry_cell_setting monoclinic
_symmetry_space_group_name_Hall '-P 2ybc'
_symmetry_space_group_name_H-M 'P 1 21/c 1'
_atom_sites_solution_hydrogens geom
_atom_sites_solution_primary direct
_atom_sites_solution_secondary difmap
_audit_creation_method SHELXL-97
_cell_angle_alpha 90.00
_cell_angle_beta 113.458(5)
_cell_angle_gamma 90.00
_cell_formula_units_Z 2
_cell_length_a 11.382(4)
_cell_length_b 22.063(7)
_cell_length_c 13.442(4)
_cell_measurement_temperature 187(2)
_cell_volume 3096.6(17)
_computing_structure_refinement 'SHELXL-97 (Sheldrick, 1997)'
_computing_structure_solution 'SHELXS-97 (Sheldrick, 1990)'
_diffrn_ambient_temperature 273(2)
_diffrn_measured_fraction_theta_full 0.994
_diffrn_measured_fraction_theta_max 0.994
_diffrn_measurement_device_type 'CCD area detector'
_diffrn_measurement_method 'CCD area detector'
_diffrn_radiation_monochromator graphite
_diffrn_radiation_source 'fine-focus sealed tube'
_diffrn_radiation_type MoK\a
_diffrn_radiation_wavelength 0.71073
_diffrn_reflns_av_R_equivalents 0.0734
_diffrn_reflns_av_sigmaI/netI 0.0915
_diffrn_reflns_limit_h_max 14
_diffrn_reflns_limit_h_min -9
_diffrn_reflns_limit_k_max 25
_diffrn_reflns_limit_k_min -27
_diffrn_reflns_limit_l_max 16
_diffrn_reflns_limit_l_min -16
_diffrn_reflns_number 17021
_diffrn_reflns_theta_full 26.03
_diffrn_reflns_theta_max 26.03
_diffrn_reflns_theta_min 1.85
_diffrn_standards_decay_% none
_diffrn_standards_interval_count none
_diffrn_standards_interval_time none
_diffrn_standards_number none
_exptl_absorpt_coefficient_mu 24.322
_exptl_absorpt_correction_T_max 0.143
_exptl_absorpt_correction_T_min 0.013
_exptl_absorpt_correction_type numerical
_exptl_absorpt_process_details 'ABSCOR by T.Higashi    8 March, 1995'
_exptl_crystal_colour orange
_exptl_crystal_density_diffrn 4.153
_exptl_crystal_density_method 'not measured'
_exptl_crystal_description block
_exptl_crystal_F_000 3436
_exptl_crystal_size_max 0.2
_exptl_crystal_size_mid 0.16
_exptl_crystal_size_min 0.08
_refine_diff_density_max 2.519
_refine_diff_density_min -2.005
_refine_diff_density_rms 0.398
_refine_ls_extinction_method none
_refine_ls_goodness_of_fit_ref 1.094
_refine_ls_hydrogen_treatment mixed
_refine_ls_matrix_type full
_refine_ls_number_parameters 433
_refine_ls_number_reflns 6057
_refine_ls_number_restraints 0
_refine_ls_restrained_S_all 1.094
_refine_ls_R_factor_all 0.1089
_refine_ls_R_factor_gt 0.0767
_refine_ls_shift/su_max 0.000
_refine_ls_shift/su_mean 0.000
_refine_ls_structure_factor_coef Fsqd
_refine_ls_weighting_details 'calc w=1/[\s^2^(Fo^2^)+(0.0184P)^2^+250.8158P] where P=(Fo^2^+2Fc^2^)/3'
_refine_ls_weighting_scheme calc
_refine_ls_wR_factor_gt 0.1345
_refine_ls_wR_factor_ref 0.1462
_reflns_number_gt 4446
_reflns_number_total 6097
_reflns_threshold_expression >2sigma(I)
_cod_data_source_file cg900806k_si_005.cif
_cod_data_source_block compound-3
_cod_depositor_comments
;
The following automatic conversions were performed:

'_symmetry_cell_setting' value 'Monoclinic' changed to 'monoclinic'
according to /home/saulius/struct/CIF-dictionaries/cif_core.dic
dictionary named 'cif_core.dic' version 2.4.2 from 2011-04-26.

Automatic conversion script
Id: cif_fix_values 1715 2011-07-08 13:25:40Z adriana 
;
_cod_original_cell_volume 3096.7(17)
_cod_original_sg_symbol_H-M P21/c
_cod_database_code 4502249

loop_
_symmetry_equiv_pos_as_xyz
'x, y, z'
'-x, y+1/2, -z+1/2'
'-x, -y, -z'
'x, -y-1/2, z-1/2'

loop_
_atom_site_label
_atom_site_type_symbol
_atom_site_fract_x
_atom_site_fract_y
_atom_site_fract_z
_atom_site_U_iso_or_equiv
_atom_site_adp_type
_atom_site_occupancy
_atom_site_symmetry_multiplicity
_atom_site_calc_flag
_atom_site_refinement_flags
Si1 Si 1.5000 0.5000 0.5000 0.027(2) Uani 1 2 d S
W1 W 1.24191(10) 0.48102(5) 0.24599(10) 0.0312(3) Uani 1 1 d .
W2 W 1.21128(10) 0.57929(5) 0.44152(9) 0.0250(3) Uani 1 1 d .
W3 W 1.22276(10) 0.42081(5) 0.48278(9) 0.0288(3) Uani 1 1 d .
W4 W 1.51930(12) 0.55889(5) 0.26203(10) 0.0359(3) Uani 1 1 d .
W5 W 1.53152(12) 0.40093(5) 0.30447(10) 0.0332(3) Uani 1 1 d .
W6 W 1.51357(12) 0.34201(4) 0.54369(9) 0.0323(3) Uani 1 1 d .
O1' O 1.356(3) 0.4971(13) 0.443(2) 0.019(7) Uiso 0.50 1 d P
O1 O 1.452(3) 0.4881(13) 0.365(2) 0.015(7) Uiso 0.50 1 d P
O2' O 1.443(3) 0.4443(14) 0.546(2) 0.020(7) Uiso 0.50 1 d P
O2 O 1.571(3) 0.4356(12) 0.485(2) 0.010(6) Uiso 0.50 1 d P
O3 O 1.335(3) 0.3562(13) 0.4915(19) 0.092(10) Uani 1 1 d .
O4 O 1.071(2) 0.6161(10) 0.4071(18) 0.060(7) Uani 1 1 d .
O5 O 1.314(2) 0.4290(11) 0.637(2) 0.073(7) Uiso 1 1 d .
O6 O 1.691(2) 0.3596(11) 0.5850(19) 0.064(7) Uiso 1 1 d .
O7 O 1.094(2) 0.3834(9) 0.4737(19) 0.057(6) Uani 1 1 d .
O8 O 1.1191(18) 0.4720(8) 0.1287(16) 0.043(5) Uani 1 1 d .
O9 O 1.5416(19) 0.3561(9) 0.2086(14) 0.043(5) Uani 1 1 d .
O10 O 1.497(2) 0.3447(10) 0.3977(16) 0.059(7) Uani 1 1 d .
O11 O 1.354(2) 0.4186(9) 0.238(2) 0.075(9) Uani 1 1 d .
O12 O 1.194(3) 0.4283(9) 0.3378(17) 0.062(7) Uani 1 1 d .
O13 O 1.184(3) 0.5467(9) 0.3036(18) 0.069(8) Uani 1 1 d .
O14 O 1.516(2) 0.2669(8) 0.5654(19) 0.054(6) Uani 1 1 d .
O15 O 1.299(2) 0.5974(12) 0.5899(16) 0.066(7) Uani 1 1 d .
O16 O 1.5281(19) 0.5862(9) 0.1496(16) 0.046(5) Uiso 1 1 d .
O17 O 1.343(2) 0.5362(10) 0.204(3) 0.095(11) Uani 1 1 d .
O18 O 1.167(2) 0.5035(8) 0.4778(16) 0.055(6) Uani 1 1 d .
O19 O 1.473(2) 0.6283(13) 0.3178(19) 0.082(9) Uani 1 1 d .
O20 O 1.564(2) 0.4751(10) 0.258(3) 0.092(11) Uani 1 1 d .
Cu1 Cu 1.1544(3) 0.11026(14) 0.2312(3) 0.0372(8) Uani 1 1 d .
Cu2 Cu 1.4196(3) 0.21647(16) 0.3177(3) 0.0465(10) Uani 1 1 d .
Cu3 Cu 0.9603(4) 0.35802(15) 0.2006(4) 0.0493(10) Uani 1 1 d .
N1 N 0.598(2) 0.2113(10) 0.383(2) 0.043(6) Uani 1 1 d .
N2 N 0.797(3) 0.2032(13) 0.517(2) 0.060(8) Uani 1 1 d .
N3 N 0.796(2) 0.2354(10) 0.430(2) 0.039(6) Uani 1 1 d .
N4 N 1.224(2) 0.0166(10) 0.3948(18) 0.032(5) Uiso 1 1 d .
N5 N 1.1752(18) 0.0275(9) 0.2841(18) 0.027(5) Uani 1 1 d .
N6 N 1.134(2) -0.0696(10) 0.3134(18) 0.031(5) Uani 1 1 d .
N7 N 1.069(2) 0.2901(9) 0.2262(17) 0.029(5) Uani 1 1 d .
N8 N 1.146(2) 0.1962(9) 0.2279(17) 0.027(5) Uiso 1 1 d .
N9 N 1.249(2) 0.2357(9) 0.2638(19) 0.034(6) Uani 1 1 d .
C1 C 0.673(3) 0.1902(12) 0.491(2) 0.039(7) Uani 1 1 d .
H1A H 0.6404 0.1706 0.5359 0.047 Uiso 1 1 calc R
C2 C 0.686(3) 0.2381(13) 0.353(2) 0.041(7) Uani 1 1 d .
H2A H 0.6678 0.2560 0.2861 0.049 Uiso 1 1 calc R
C3 C 0.919(3) 0.2580(12) 0.431(3) 0.044(8) Uani 1 1 d .
H3A H 0.9566 0.2864 0.4900 0.053 Uiso 1 1 calc R
H3B H 0.9029 0.2797 0.3635 0.053 Uiso 1 1 calc R
C4 C 1.012(3) 0.2085(15) 0.442(2) 0.045(8) Uani 1 1 d .
C5 C 0.970(3) 0.1494(12) 0.408(2) 0.032(6) Uiso 1 1 d .
H5A H 0.8828 0.1407 0.3780 0.038 Uiso 1 1 calc R
C6 C 1.058(3) 0.1043(11) 0.420(2) 0.033(7) Uani 1 1 d .
H6A H 1.0279 0.0652 0.3989 0.039 Uiso 1 1 calc R
C7 C 1.185(2) 0.1140(10) 0.4609(18) 0.018(5) Uiso 1 1 d .
C8 C 1.227(3) 0.1724(14) 0.495(2) 0.042(8) Uani 1 1 d .
H8A H 1.3148 0.1805 0.5218 0.050 Uiso 1 1 calc R
C9 C 1.145(3) 0.2185(14) 0.489(3) 0.047(8) Uani 1 1 d .
H9A H 1.1763 0.2565 0.5167 0.057 Uiso 1 1 calc R
C10 C 1.281(3) 0.0647(11) 0.471(2) 0.035(7) Uani 1 1 d .
H10A H 1.3525 0.0815 0.4584 0.042 Uiso 1 1 calc R
H10B H 1.3138 0.0484 0.5442 0.042 Uiso 1 1 calc R
C11 C 1.199(3) -0.0416(12) 0.411(3) 0.047(8) Uani 1 1 d .
H11A H 1.2220 -0.0598 0.4788 0.056 Uiso 1 1 calc R
C12 C 1.124(3) -0.0265(14) 0.244(2) 0.042(8) Uani 1 1 d .
H12A H 1.0832 -0.0329 0.1700 0.050 Uiso 1 1 calc R
C13 C 1.040(3) 0.2319(11) 0.210(3) 0.038(7) Uani 1 1 d .
H13A H 0.9577 0.2167 0.1898 0.045 Uiso 1 1 calc R
C14 C 1.199(2) 0.2904(10) 0.2591(18) 0.018(5) Uiso 1 1 d .
H14A H 1.2480 0.3257 0.2767 0.022 Uiso 1 1 calc R

loop_
_atom_site_aniso_label
_atom_site_aniso_U_11
_atom_site_aniso_U_22
_atom_site_aniso_U_33
_atom_site_aniso_U_23
_atom_site_aniso_U_13
_atom_site_aniso_U_12
Si1 0.043(6) 0.017(5) 0.025(6) -0.003(4) 0.016(5) -0.009(4)
W1 0.0235(6) 0.0263(6) 0.0361(7) 0.0009(5) 0.0039(5) 0.0018(4)
W2 0.0204(5) 0.0274(6) 0.0282(6) 0.0008(5) 0.0106(5) 0.0072(4)
W3 0.0237(6) 0.0309(6) 0.0358(7) -0.0022(5) 0.0160(5) -0.0043(4)
W4 0.0453(8) 0.0340(6) 0.0426(7) 0.0196(5) 0.0326(6) 0.0163(5)
W5 0.0440(7) 0.0197(5) 0.0486(8) -0.0118(5) 0.0318(6) -0.0034(5)
W6 0.0526(8) 0.0129(5) 0.0337(7) 0.0015(4) 0.0194(6) 0.0043(5)
O3 0.09(2) 0.12(2) 0.046(15) -0.019(15) 0.005(14) 0.079(18)
O4 0.063(15) 0.073(16) 0.067(16) 0.040(13) 0.049(13) 0.054(12)
O7 0.065(16) 0.046(13) 0.077(17) -0.013(12) 0.049(14) -0.010(11)
O8 0.045(13) 0.032(11) 0.043(13) -0.006(9) 0.007(10) 0.006(9)
O9 0.048(13) 0.058(14) 0.014(10) -0.022(9) 0.003(9) -0.015(10)
O10 0.065(16) 0.078(17) 0.030(12) -0.009(11) 0.014(11) -0.050(13)
O11 0.043(14) 0.028(11) 0.19(3) 0.029(14) 0.081(17) 0.013(10)
O12 0.13(2) 0.028(12) 0.046(14) 0.009(10) 0.056(15) 0.005(12)
O13 0.16(3) 0.024(11) 0.056(15) -0.005(10) 0.073(17) 0.003(13)
O14 0.051(14) 0.023(11) 0.085(17) 0.000(11) 0.023(13) -0.001(9)
O15 0.060(16) 0.11(2) 0.023(12) 0.015(12) 0.007(11) -0.038(14)
O17 0.052(16) 0.029(13) 0.22(4) 0.018(17) 0.07(2) 0.014(11)
O18 0.12(2) 0.013(10) 0.043(13) -0.004(9) 0.041(13) -0.010(11)
O19 0.033(14) 0.13(2) 0.049(15) -0.026(15) -0.024(11) 0.038(14)
O20 0.032(13) 0.044(14) 0.22(3) 0.029(18) 0.064(18) 0.008(11)
Cu1 0.042(2) 0.0187(16) 0.053(2) 0.0024(15) 0.0207(18) 0.0016(14)
Cu2 0.027(2) 0.038(2) 0.066(3) -0.0069(19) 0.0090(18) 0.0018(15)
Cu3 0.048(2) 0.0239(18) 0.080(3) 0.0102(19) 0.031(2) 0.0147(16)
N1 0.039(15) 0.023(12) 0.069(19) -0.006(12) 0.024(14) 0.008(10)
N2 0.07(2) 0.065(19) 0.08(2) 0.015(17) 0.057(18) 0.020(15)
N3 0.032(14) 0.035(14) 0.050(16) -0.026(12) 0.018(13) 0.005(10)
N5 0.018(11) 0.022(11) 0.043(14) -0.004(10) 0.014(10) -0.012(8)
N6 0.024(12) 0.034(13) 0.025(13) 0.015(11) 0.001(10) 0.002(10)
N7 0.047(15) 0.016(11) 0.027(13) 0.010(9) 0.019(11) -0.004(9)
N9 0.038(14) 0.019(11) 0.045(15) -0.022(10) 0.015(12) -0.010(9)
C1 0.037(18) 0.029(15) 0.039(19) -0.002(13) 0.002(14) -0.009(12)
C2 0.026(17) 0.046(18) 0.036(18) -0.005(14) -0.002(14) 0.003(13)
C3 0.036(18) 0.031(16) 0.07(2) 0.021(15) 0.031(17) -0.003(13)
C4 0.041(19) 0.06(2) 0.041(19) 0.002(16) 0.026(16) 0.018(15)
C6 0.053(19) 0.014(12) 0.042(17) -0.015(11) 0.031(15) -0.027(12)
C8 0.022(15) 0.06(2) 0.040(18) 0.031(15) 0.008(13) 0.013(13)
C9 0.036(19) 0.040(18) 0.06(2) -0.028(16) 0.019(16) -0.010(14)
C10 0.049(18) 0.020(13) 0.025(15) 0.020(11) 0.002(13) 0.015(12)
C11 0.07(2) 0.013(14) 0.07(2) 0.014(14) 0.04(2) -0.001(13)
C12 0.038(18) 0.06(2) 0.037(18) 0.003(15) 0.019(14) 0.031(15)
C13 0.036(17) 0.012(13) 0.08(2) -0.001(13) 0.044(17) 0.000(11)

loop_
_atom_type_symbol
_atom_type_description
_atom_type_scat_dispersion_real
_atom_type_scat_dispersion_imag
_atom_type_scat_source
C C 0.0033 0.0016 'International Tables Vol C Tables 4.2.6.8 and 6.1.1.4'
H H 0.0000 0.0000 'International Tables Vol C Tables 4.2.6.8 and 6.1.1.4'
N N 0.0061 0.0033 'International Tables Vol C Tables 4.2.6.8 and 6.1.1.4'
O O 0.0106 0.0060 'International Tables Vol C Tables 4.2.6.8 and 6.1.1.4'
Si Si 0.0817 0.0704 'International Tables Vol C Tables 4.2.6.8 and 6.1.1.4'
W W -0.8490 6.8722 'International Tables Vol C Tables 4.2.6.8 and 6.1.1.4'
Cu Cu 0.3201 1.2651 'International Tables Vol C Tables 4.2.6.8 and 6.1.1.4'

loop_
_geom_angle_atom_site_label_1
_geom_angle_atom_site_label_2
_geom_angle_atom_site_label_3
_geom_angle
_geom_angle_site_symmetry_1
_geom_angle_site_symmetry_3
O1' Si1 O1' 180.000(3) . 3_866
O1' Si1 O2' 69.2(15) . .
O1' Si1 O2' 110.8(15) 3_866 .
O1' Si1 O2' 110.8(15) . 3_866
O1' Si1 O2' 69.2(15) 3_866 3_866
O2' Si1 O2' 180.0(14) . 3_866
O1' Si1 O2 112.2(14) . .
O1' Si1 O2 67.8(14) 3_866 .
O2' Si1 O2 71.7(14) . .
O2' Si1 O2 108.3(14) 3_866 .
O1' Si1 O2 67.8(14) . 3_866
O1' Si1 O2 112.2(14) 3_866 3_866
O2' Si1 O2 108.3(14) . 3_866
O2' Si1 O2 71.7(14) 3_866 3_866
O2 Si1 O2 180.000(8) . 3_866
O1' Si1 O1 68.1(15) . .
O1' Si1 O1 111.9(15) 3_866 .
O2' Si1 O1 106.4(14) . .
O2' Si1 O1 73.6(14) 3_866 .
O2 Si1 O1 73.0(13) . .
O2 Si1 O1 107.0(13) 3_866 .
O1' Si1 O1 111.9(15) . 3_866
O1' Si1 O1 68.1(15) 3_866 3_866
O2' Si1 O1 73.6(14) . 3_866
O2' Si1 O1 106.4(14) 3_866 3_866
O2 Si1 O1 107.0(13) . 3_866
O2 Si1 O1 73.0(13) 3_866 3_866
O1 Si1 O1 180.000(8) . 3_866
O8 W1 O13 100.6(10) . .
O8 W1 O17 100.2(12) . .
O13 W1 O17 88.8(10) . .
O8 W1 O12 101.1(10) . .
O13 W1 O12 88.2(9) . .
O17 W1 O12 158.6(13) . .
O8 W1 O11 100.9(11) . .
O13 W1 O11 158.4(12) . .
O17 W1 O11 87.0(8) . .
O12 W1 O11 88.0(9) . .
O8 W1 O1 157.8(10) . .
O13 W1 O1 95.7(11) . .
O17 W1 O1 64.9(12) . .
O12 W1 O1 94.3(11) . .
O11 W1 O1 63.5(11) . .
O8 W1 O1' 157.9(10) . .
O13 W1 O1' 64.4(10) . .
O17 W1 O1' 95.8(13) . .
O12 W1 O1' 63.9(10) . .
O11 W1 O1' 95.0(11) . .
O1 W1 O1' 44.4(10) . .
O4 W2 O18 100.2(11) . .
O4 W2 O6 99.9(11) . 3_866
O18 W2 O6 159.8(10) . 3_866
O4 W2 O15 103.4(12) . .
O18 W2 O15 89.8(9) . .
O6 W2 O15 86.9(9) 3_866 .
O4 W2 O13 98.5(12) . .
O18 W2 O13 87.7(9) . .
O6 W2 O13 88.0(10) 3_866 .
O15 W2 O13 158.1(12) . .
O4 W2 O2 158.5(11) . 3_866
O18 W2 O2 96.8(10) . 3_866
O6 W2 O2 64.0(10) 3_866 3_866
O15 W2 O2 63.5(10) . 3_866
O13 W2 O2 95.2(11) . 3_866
O4 W2 O1' 157.1(12) . .
O18 W2 O1' 65.5(10) . .
O6 W2 O1' 95.0(10) 3_866 .
O15 W2 O1' 94.7(11) . .
O13 W2 O1' 64.6(10) . .
O2 W2 O1' 44.2(10) 3_866 .
O7 W3 O12 100.9(11) . .
O7 W3 O3 100.7(13) . .
O12 W3 O3 87.9(10) . .
O7 W3 O18 101.7(10) . .
O12 W3 O18 87.8(9) . .
O3 W3 O18 157.6(13) . .
O7 W3 O5 102.3(11) . .
O12 W3 O5 156.7(11) . .
O3 W3 O5 86.6(10) . .
O18 W3 O5 88.8(10) . .
O7 W3 O2' 157.6(11) . .
O12 W3 O2' 94.2(11) . .
O3 W3 O2' 63.1(12) . .
O18 W3 O2' 95.3(10) . .
O5 W3 O2' 63.3(10) . .
O7 W3 O1' 159.1(11) . .
O12 W3 O1' 64.7(10) . .
O3 W3 O1' 94.1(13) . .
O18 W3 O1' 64.3(10) . .
O5 W3 O1' 93.2(10) . .
O2' W3 O1' 43.3(10) . .
O16 W4 O5 101.5(10) . 3_866
O16 W4 O19 101.3(11) . .
O5 W4 O19 87.5(10) 3_866 .
O16 W4 O17 99.2(12) . .
O5 W4 O17 159.2(13) 3_866 .
O19 W4 O17 87.6(11) . .
O16 W4 O20 102.0(12) . .
O5 W4 O20 87.5(11) 3_866 .
O19 W4 O20 156.7(13) . .
O17 W4 O20 89.0(9) . .
O16 W4 O1 154.8(10) . .
O5 W4 O1 97.8(10) 3_866 .
O19 W4 O1 95.5(12) . .
O17 W4 O1 62.6(11) . .
O20 W4 O1 62.7(10) . .
O16 W4 O2' 156.9(10) . 3_866
O5 W4 O2' 62.1(10) 3_866 3_866
O19 W4 O2' 63.8(11) . 3_866
O17 W4 O2' 97.8(12) . 3_866
O20 W4 O2' 93.9(12) . 3_866
O1 W4 O2' 48.4(10) . 3_866
O9 W5 O20 100.3(12) . .
O9 W5 O11 98.4(11) . .
O20 W5 O11 88.6(9) . .
O9 W5 O15 103.2(10) . 3_866
O20 W5 O15 87.5(11) . 3_866
O11 W5 O15 158.4(11) . 3_866
O9 W5 O10 102.5(10) . .
O20 W5 O10 157.2(12) . .
O11 W5 O10 89.1(10) . .
O15 W5 O10 86.4(9) 3_866 .
O9 W5 O1 152.9(10) . .
O20 W5 O1 63.7(11) . .
O11 W5 O1 61.5(10) . .
O15 W5 O1 98.0(11) 3_866 .
O10 W5 O1 95.4(10) . .
O9 W5 O2 157.7(9) . .
O20 W5 O2 94.7(12) . .
O11 W5 O2 98.4(11) . .
O15 W5 O2 60.9(10) 3_866 .
O10 W5 O2 63.2(9) . .
O1 W5 O2 49.4(9) . .
O14 W6 O3 99.6(12) . .
O14 W6 O10 101.5(10) . .
O3 W6 O10 87.8(10) . .
O14 W6 O6 102.0(10) . .
O3 W6 O6 158.4(12) . .
O10 W6 O6 87.3(9) . .
O14 W6 O19 100.3(12) . 3_866
O3 W6 O19 87.8(9) . 3_866
O10 W6 O19 158.2(11) . 3_866
O6 W6 O19 88.9(10) . 3_866
O14 W6 O2 157.1(10) . .
O3 W6 O2 97.4(12) . .
O10 W6 O2 64.0(9) . .
O6 W6 O2 61.7(10) . .
O19 W6 O2 95.5(11) 3_866 .
O14 W6 O2' 155.2(10) . .
O3 W6 O2' 62.2(12) . .
O10 W6 O2' 94.9(10) . .
O6 W6 O2' 97.3(10) . .
O19 W6 O2' 64.3(11) 3_866 .
O2 W6 O2' 47.7(9) . .
Si1 O1' O2' 58.3(14) . .
Si1 O1' O2 60.6(14) . 3_866
O2' O1' O2 97.2(19) . 3_866
Si1 O1' O1 60.7(14) . .
O2' O1' O1 95.6(19) . .
O2 O1' O1 98.2(19) 3_866 .
Si1 O1' W2 124.3(16) . .
O2' O1' W2 131.0(18) . .
O2 O1' W2 63.7(12) 3_866 .
O1 O1' W2 130.0(17) . .
Si1 O1' W3 123.6(16) . .
O2' O1' W3 65.3(13) . .
O2 O1' W3 130.1(17) 3_866 .
O1 O1' W3 128.4(17) . .
W2 O1' W3 92.2(10) . .
Si1 O1' W1 123.7(16) . .
O2' O1' W1 129.3(18) . .
O2 O1' W1 129.4(17) 3_866 .
O1 O1' W1 63.0(13) . .
W2 O1' W1 92.1(10) . .
W3 O1' W1 91.7(10) . .
Si1 O1 O1' 51.2(12) . .
Si1 O1 W1 123.8(14) . .
O1' O1 W1 72.7(13) . .
Si1 O1 W5 118.9(14) . .
O1' O1 W5 133.0(17) . .
W1 O1 W5 97.9(10) . .
Si1 O1 W4 118.5(14) . .
O1' O1 W4 131.9(17) . .
W1 O1 W4 97.2(10) . .
W5 O1 W4 94.5(10) . .
Si1 O2' O1' 52.6(13) . .
Si1 O2' W3 124.0(16) . .
O1' O2' W3 71.4(14) . .
Si1 O2' W6 121.5(16) . .
O1' O2' W6 133.9(18) . .
W3 O2' W6 95.9(11) . .
Si1 O2' W4 119.6(16) . 3_866
O1' O2' W4 130.5(18) . 3_866
W3 O2' W4 95.0(10) . 3_866
W6 O2' W4 93.8(10) . 3_866
Si1 O2 O1' 51.6(12) . 3_866
Si1 O2 W2 123.7(14) . 3_866
O1' O2 W2 72.2(13) 3_866 3_866
Si1 O2 W6 119.1(13) . .
O1' O2 W6 132.0(17) 3_866 .
W2 O2 W6 97.2(10) 3_866 .
Si1 O2 W5 118.6(13) . .
O1' O2 W5 131.8(17) 3_866 .
W2 O2 W5 96.9(10) 3_866 .
W6 O2 W5 95.3(9) . .
W6 O3 W3 138.4(18) . .
W4 O5 W3 139.4(14) 3_866 .
W2 O6 W6 137.0(13) 3_866 .
W6 O10 W5 137.5(11) . .
W5 O11 W1 137.0(15) . .
W3 O12 W1 138.9(13) . .
W1 O13 W2 138.4(14) . .
W2 O15 W5 138.7(14) . 3_866
W4 O17 W1 135.2(17) . .
W2 O18 W3 137.7(13) . .
W4 O19 W6 137.8(14) . 3_866
W5 O20 W4 138.8(14) . .
N8 Cu1 N5 161.2(9) . .
N9 Cu2 N1 169.4(9) . 1_655
N7 Cu3 N6 173.8(9) . 2_755
C2 N1 C1 104(2) . .
C2 N1 Cu2 129(2) . 1_455
C1 N1 Cu2 126(2) . 1_455
C1 N2 N3 104(3) . .
C2 N3 N2 113(3) . .
C2 N3 C3 128(3) . .
N2 N3 C3 119(2) . .
C11 N4 N5 109(2) . .
C11 N4 C10 130(2) . .
N5 N4 C10 121(2) . .
C12 N5 N4 101(2) . .
C12 N5 Cu1 136(2) . .
N4 N5 Cu1 119.6(15) . .
C12 N6 C11 102(2) . .
C12 N6 Cu3 131(2) . 2_745
C11 N6 Cu3 122.8(17) . 2_745
C13 N7 C14 103(2) . .
C13 N7 Cu3 129.7(19) . .
C14 N7 Cu3 127.2(15) . .
N9 N8 C13 105(2) . .
N9 N8 Cu1 126.2(16) . .
C13 N8 Cu1 127.5(17) . .
C14 N9 N8 105(2) . .
C14 N9 Cu2 126.8(17) . .
N8 N9 Cu2 127.6(16) . .
N2 C1 N1 109(3) . .
N2 C1 H1A 125.4 . .
N1 C1 H1A 125.4 . .
N3 C2 N1 110(3) . .
N3 C2 H2A 124.9 . .
N1 C2 H2A 124.9 . .
N3 C3 C4 113(2) . .
N3 C3 H3A 109.1 . .
C4 C3 H3A 109.1 . .
N3 C3 H3B 109.1 . .
C4 C3 H3B 109.1 . .
H3A C3 H3B 107.8 . .
C5 C4 C9 117(3) . .
C5 C4 C3 121(3) . .
C9 C4 C3 122(3) . .
C6 C5 C4 120(3) . .
C6 C5 H5A 120.1 . .
C4 C5 H5A 120.1 . .
C7 C6 C5 123(2) . .
C7 C6 H6A 118.3 . .
C5 C6 H6A 118.3 . .
C6 C7 C8 117(2) . .
C6 C7 C10 123(2) . .
C8 C7 C10 120(2) . .
C9 C8 C7 122(3) . .
C9 C8 H8A 118.9 . .
C7 C8 H8A 118.9 . .
C8 C9 C4 120(3) . .
C8 C9 H9A 119.9 . .
C4 C9 H9A 119.9 . .
N4 C10 C7 111(2) . .
N4 C10 H10A 109.4 . .
C7 C10 H10A 109.4 . .
N4 C10 H10B 109.4 . .
C7 C10 H10B 109.4 . .
H10A C10 H10B 108.0 . .
N4 C11 N6 110(3) . .
N4 C11 H11A 125.1 . .
N6 C11 H11A 125.1 . .
N6 C12 N5 118(3) . .
N6 C12 H12A 121.2 . .
N5 C12 H12A 121.2 . .
N7 C13 N8 113(2) . .
N7 C13 H13A 123.7 . .
N8 C13 H13A 123.7 . .
N9 C14 N7 114(2) . .
N9 C14 H14A 123.2 . .
N7 C14 H14A 123.2 . .

loop_
_geom_bond_atom_site_label_1
_geom_bond_atom_site_label_2
_geom_bond_distance
_geom_bond_site_symmetry_2
Si1 O1' 1.51(3) .
Si1 O1' 1.51(3) 3_866
Si1 O2' 1.62(3) .
Si1 O2' 1.62(3) 3_866
Si1 O2 1.68(3) .
Si1 O2 1.68(3) 3_866
Si1 O1 1.69(3) .
Si1 O1 1.69(3) 3_866
W1 O8 1.651(19) .
W1 O13 1.88(2) .
W1 O17 1.91(2) .
W1 O12 1.924(19) .
W1 O11 1.910(18) .
W1 O1 2.30(3) .
W1 O1' 2.46(3) .
W2 O4 1.688(18) .
W2 O18 1.867(18) .
W2 O6 1.87(2) 3_866
W2 O15 1.88(2) .
W2 O13 1.90(2) .
W2 O2 2.30(3) 3_866
W2 O1' 2.44(3) .
W3 O7 1.64(2) .
W3 O12 1.85(2) .
W3 O3 1.89(2) .
W3 O18 1.923(19) .
W3 O5 1.92(3) .
W3 O2' 2.36(3) .
W3 O1' 2.46(3) .
W4 O16 1.67(2) .
W4 O5 1.86(3) 3_866
W4 O19 1.87(2) .
W4 O17 1.91(2) .
W4 O20 1.92(2) .
W4 O1 2.40(3) .
W4 O2' 2.45(3) 3_866
W5 O9 1.664(17) .
W5 O20 1.84(2) .
W5 O11 1.90(2) .
W5 O15 1.89(2) 3_866
W5 O10 1.91(2) .
W5 O1 2.40(3) .
W5 O2 2.42(3) .
W6 O14 1.680(19) .
W6 O3 1.90(2) .
W6 O10 1.90(2) .
W6 O6 1.91(2) .
W6 O19 1.92(2) 3_866
W6 O2 2.39(3) .
W6 O2' 2.40(3) .
O1' O2' 1.78(4) .
O1' O2 1.79(4) 3_866
O1' O1 1.80(4) .
O2' W4 2.45(3) 3_866
O2 O1' 1.79(4) 3_866
O2 W2 2.30(3) 3_866
O5 W4 1.86(3) 3_866
O6 W2 1.87(2) 3_866
O15 W5 1.89(2) 3_866
O19 W6 1.92(2) 3_866
Cu1 N8 1.90(2) .
Cu1 N5 1.94(2) .
Cu2 N9 1.83(2) .
Cu2 N1 1.87(2) 1_655
Cu3 N7 1.89(2) .
Cu3 N6 1.89(2) 2_755
N1 C2 1.35(4) .
N1 C1 1.43(4) .
N1 Cu2 1.87(2) 1_455
N2 C1 1.34(4) .
N2 N3 1.37(3) .
N3 C2 1.27(3) .
N3 C3 1.48(3) .
N4 C11 1.35(3) .
N4 N5 1.39(3) .
N4 C10 1.44(3) .
N5 C12 1.34(4) .
N6 C12 1.30(3) .
N6 C11 1.37(4) .
N6 Cu3 1.89(2) 2_745
N7 C13 1.32(3) .
N7 C14 1.37(3) .
N8 N9 1.39(3) .
N8 C13 1.38(3) .
N9 C14 1.33(3) .
C1 H1A 0.9300 .
C2 H2A 0.9300 .
C3 C4 1.49(4) .
C3 H3A 0.9700 .
C3 H3B 0.9700 .
C4 C5 1.40(4) .
C4 C9 1.40(4) .
C5 C6 1.37(4) .
C5 H5A 0.9300 .
C6 C7 1.35(3) .
C6 H6A 0.9300 .
C7 C8 1.39(4) .
C7 C10 1.51(3) .
C8 C9 1.37(4) .
C8 H8A 0.9300 .
C9 H9A 0.9300 .
C10 H10A 0.9700 .
C10 H10B 0.9700 .
C11 H11A 0.9300 .
C12 H12A 0.9300 .
C13 H13A 0.9300 .
C14 H14A 0.9300 .
